data_4320588
loop_
_publ_author_name
'David M. L. Goodgame'
'David A. Grachvogel'
'Andrew J. P. White'
'David J. Williams'

_publ_section_title
;
 Heterometallic Network Complexes of the Ambidentate, Extended-Reach
 Linear Ligand 1-(4'-pyridyl)pyridin-4-one
;
_journal_name_full 'Inorganic Chemistry'
_journal_page_first 6180
_journal_page_last 6185
_journal_paper_doi 10.1021/ic010590h
_journal_volume 40
_journal_year 2001
_chemical_formula_sum 'C30 H28 Cl2 Cu N6 O13'
_chemical_formula_weight 815.02
_chemical_name_systematic
;
   ?
;
_space_group_IT_number 14
_symmetry_cell_setting monoclinic
_symmetry_space_group_name_Hall '-P 2ybc'
_symmetry_space_group_name_H-M 'P 1 21/c 1'
_atom_sites_solution_hydrogens geom
_atom_sites_solution_primary direct
_atom_sites_solution_secondary difmap
_audit_creation_method SHELXL
_cell_angle_alpha 90.00
_cell_angle_beta 101.034(5)
_cell_angle_gamma 90.00
_cell_formula_units_Z 2
_cell_length_a 6.3801(6)
_cell_length_b 19.874(2)
_cell_length_c 12.9164(8)
_cell_measurement_reflns_used 21
_cell_measurement_temperature 293(2)
_cell_measurement_theta_max 27.95
_cell_measurement_theta_min 11.20
_cell_volume 1607.5(2)
_computing_cell_refinement 'Siemens XSCANS'
_computing_data_collection 'Siemens XSCANS'
_computing_data_reduction 'Siemens SHELXTL'
_computing_molecular_graphics 'Siemens SHELXTL'
_computing_publication_material 'Siemens SHELXTL'
_computing_structure_refinement 'SHELXL-93 (Sheldrick, 1993)'
_computing_structure_solution 'SHELXS-86 (Sheldrick, 1990)'
_diffrn_ambient_temperature 293(2)
_diffrn_measurement_device 'Siemens P4'
_diffrn_measurement_method '\w scans'
_diffrn_radiation_monochromator graphite
_diffrn_radiation_source 'fine-focus sealed tube'
_diffrn_radiation_type CuK\a
_diffrn_radiation_wavelength 1.54178
_diffrn_reflns_av_R_equivalents 0.0274
_diffrn_reflns_av_sigmaI/netI 0.0317
_diffrn_reflns_limit_h_max 7
_diffrn_reflns_limit_h_min 0
_diffrn_reflns_limit_k_max 0
_diffrn_reflns_limit_k_min -22
_diffrn_reflns_limit_l_max 14
_diffrn_reflns_limit_l_min -14
_diffrn_reflns_number 2633
_diffrn_reflns_theta_max 60.00
_diffrn_reflns_theta_min 4.14
_diffrn_standards_interval_count 97
_diffrn_standards_number 3
_exptl_absorpt_coefficient_mu 3.192
_exptl_absorpt_correction_T_max 0.6194
_exptl_absorpt_correction_T_min 0.3424
_exptl_absorpt_correction_type 'Face-indexed numerical'
_exptl_crystal_colour Blue/green
_exptl_crystal_density_diffrn 1.684
_exptl_crystal_description prisms
_exptl_crystal_F_000 834
_exptl_crystal_size_max 0.47
_exptl_crystal_size_mid 0.33
_exptl_crystal_size_min 0.17
_refine_diff_density_max 0.267
_refine_diff_density_min -0.251
_refine_diff_density_rms 0.060
_refine_ls_extinction_coef 0.0016(4)
_refine_ls_extinction_expression Fc^*^=kFc[1+0.001xFc^2^\l^3^/sin(2\q)]^-1/4^
_refine_ls_extinction_method SHELXL
_refine_ls_goodness_of_fit_all 1.051
_refine_ls_goodness_of_fit_obs 1.086
_refine_ls_matrix_type full
_refine_ls_number_parameters 331
_refine_ls_number_reflns 2332
_refine_ls_number_restraints 205
_refine_ls_restrained_S_all 1.282
_refine_ls_restrained_S_obs 1.322
_refine_ls_R_factor_all 0.0495
_refine_ls_R_factor_obs 0.0422
_refine_ls_shift/esd_max 0.000
_refine_ls_shift/esd_mean 0.000
_refine_ls_structure_factor_coef Fsqd
_refine_ls_weighting_details 'w=1/[\s^2^(Fo^2^)+(0.0592P)^2^+1.2567P] where P=(Fo^2^+2Fc^2^)/3'
_refine_ls_weighting_scheme calc
_refine_ls_wR_factor_all 0.1149
_refine_ls_wR_factor_obs 0.1079
_reflns_number_observed 2093
_reflns_number_total 2392
_reflns_observed_criterion >2sigma(I)
_cod_data_source_file ic010590h_1.cif
_cod_data_source_block DJW9907
_cod_depositor_comments
;
The following automatic conversions were performed:

'_symmetry_cell_setting' value 'Monoclinic' changed to 'monoclinic'
according to the built-in table from CIF Core dictionary named
'cif_core.dic' version 2.4.1 from 2010-06-29.

Automatic conversion script
Id: cif_fix_values 1646 2011-03-28 12:23:43Z adriana 

The following automatic conversions were performed:

'_refine_ls_weighting_scheme' value 'calc
w=1/[\s^2^(Fo^2^)+(0.0592P)^2^+1.2567P] where P=(Fo^2^+2Fc^2^)/3' was
changed to 'calc'. New tag '_refine_ls_weighting_details' was
created. The value of the new tag was set to
'w=1/[\s^2^(Fo^2^)+(0.0592P)^2^+1.2567P] where P=(Fo^2^+2Fc^2^)/3'.

Automatic conversion script
Id: cif_fix_values 3143 2015-03-26 13:38:13Z robertas 
;
_cod_original_formula_sum 'C30 H28 N6 O13 Cl2 Cu'
_cod_database_code 4320588

loop_
_symmetry_equiv_pos_as_xyz
'x, y, z'
'-x, y+1/2, -z+1/2'
'-x, -y, -z'
'x, -y-1/2, z-1/2'

loop_
_atom_site_aniso_label
_atom_site_aniso_U_11
_atom_site_aniso_U_22
_atom_site_aniso_U_33
_atom_site_aniso_U_23
_atom_site_aniso_U_13
_atom_site_aniso_U_12
Cu 0.0558(5) 0.0123(4) 0.0262(4) -0.0002(3) 0.0209(3) -0.0004(3)
N1 0.056(2) 0.0202(13) 0.0315(15) -0.0037(12) 0.0200(14) -0.0001(13)
C2 0.058(2) 0.026(2) 0.048(2) -0.010(2) 0.029(2) -0.010(2)
C3 0.058(2) 0.027(2) 0.052(2) -0.014(2) 0.032(2) -0.006(2)
C4 0.056(2) 0.022(2) 0.035(2) -0.0104(14) 0.021(2) -0.005(2)
C5 0.052(2) 0.028(2) 0.045(2) -0.010(2) 0.021(2) -0.008(2)
C6 0.052(2) 0.026(2) 0.041(2) -0.006(2) 0.024(2) 0.000(2)
N7 0.060(2) 0.0227(15) 0.039(2) -0.0119(13) 0.026(2) -0.0087(14)
C8 0.068(3) 0.032(2) 0.049(2) -0.014(2) 0.038(2) -0.016(2)
C9 0.069(3) 0.030(2) 0.048(2) -0.015(2) 0.039(2) -0.012(2)
C10 0.058(2) 0.021(2) 0.034(2) -0.0045(14) 0.020(2) -0.002(2)
C11 0.064(3) 0.024(2) 0.044(2) -0.008(2) 0.031(2) -0.011(2)
C12 0.063(3) 0.029(2) 0.042(2) -0.011(2) 0.032(2) -0.009(2)
O13 0.073(2) 0.0185(12) 0.0381(14) -0.0070(10) 0.0292(13) -0.0069(12)
N15 0.082(12) 0.076(9) 0.072(10) -0.023(8) 0.001(8) 0.019(8)
C16 0.089(14) 0.109(13) 0.112(12) -0.062(11) 0.021(11) -0.011(10)
C17 0.105(14) 0.065(9) 0.118(14) -0.040(9) 0.026(12) -0.010(10)
C18 0.085(13) 0.075(13) 0.047(9) -0.012(8) -0.005(8) 0.032(11)
C19 0.100(14) 0.068(11) 0.104(13) 0.008(9) 0.033(12) 0.023(8)
C20 0.093(12) 0.086(13) 0.105(14) 0.024(11) 0.023(10) 0.030(9)
N21 0.074(8) 0.047(7) 0.049(8) -0.006(6) 0.000(5) -0.009(6)
C22 0.082(11) 0.035(7) 0.130(19) -0.016(10) -0.008(11) -0.003(7)
C23 0.073(10) 0.042(7) 0.128(18) 0.013(10) 0.009(10) -0.014(7)
C24 0.057(9) 0.097(15) 0.077(12) 0.024(11) -0.005(8) -0.029(10)
C25 0.092(13) 0.093(10) 0.076(9) -0.028(8) 0.033(10) -0.039(8)
C26 0.107(14) 0.062(8) 0.065(8) -0.021(7) 0.031(9) -0.022(9)
O27 0.073(6) 0.098(7) 0.081(6) 0.024(5) 0.015(5) -0.020(5)
Cl 0.0846(9) 0.0795(9) 0.0634(8) -0.0062(7) 0.0362(7) -0.0075(7)
O31 0.107(4) 0.089(3) 0.141(4) -0.047(3) 0.061(3) -0.007(3)
O32 0.107(4) 0.072(3) 0.082(4) -0.004(3) 0.009(3) -0.008(3)
O33 0.124(6) 0.124(6) 0.099(5) 0.016(4) 0.081(5) 0.012(5)
O34 0.070(3) 0.116(5) 0.096(4) -0.002(4) 0.031(3) 0.012(3)
O32' 0.103(16) 0.068(12) 0.088(14) -0.015(11) 0.002(13) -0.001(12)
O33' 0.081(13) 0.125(17) 0.031(8) 0.003(10) 0.016(8) 0.008(12)
O34' 0.091(11) 0.099(11) 0.082(10) -0.015(9) 0.064(9) 0.027(9)
O40 0.063(2) 0.075(2) 0.072(2) -0.022(2) 0.034(2) -0.014(2)

loop_
_atom_site_label
_atom_site_type_symbol
_atom_site_fract_x
_atom_site_fract_y
_atom_site_fract_z
_atom_site_U_iso_or_equiv
_atom_site_thermal_displace_type
_atom_site_occupancy
_atom_site_calc_flag
_atom_site_refinement_flags
_atom_site_disorder_group
Cu Cu 0.5000 0.5000 0.5000 0.0297(3) Uani 1 d S .
N1 N 0.4775(5) 0.91421(14) 0.9151(2) 0.0344(7) Uani 1 d . .
C2 C 0.6353(7) 0.8940(2) 0.8678(3) 0.0415(9) Uani 1 d . .
H2A H 0.7496(7) 0.9229(2) 0.8674(3) 0.050 Uiso 1 calc R .
C3 C 0.6366(7) 0.8318(2) 0.8193(3) 0.0430(10) Uani 1 d . .
H3A H 0.7508(7) 0.8191(2) 0.7884(3) 0.052 Uiso 1 calc R .
C4 C 0.4651(7) 0.7890(2) 0.8176(3) 0.0363(8) Uani 1 d . .
C5 C 0.2964(7) 0.8110(2) 0.8621(3) 0.0399(9) Uani 1 d . .
H5A H 0.1755(7) 0.7844(2) 0.8591(3) 0.048 Uiso 1 calc R .
C6 C 0.3108(6) 0.8728(2) 0.9107(3) 0.0380(9) Uani 1 d . .
H6A H 0.1986(6) 0.8866(2) 0.9422(3) 0.046 Uiso 1 calc R .
N7 N 0.4597(5) 0.72329(15) 0.7709(2) 0.0386(8) Uani 1 d . .
C8 C 0.5812(7) 0.7085(2) 0.6977(3) 0.0458(10) Uani 1 d . .
H8A H 0.6743(7) 0.7411(2) 0.6811(3) 0.055 Uiso 1 calc R .
C9 C 0.5710(7) 0.6482(2) 0.6485(3) 0.0454(10) Uani 1 d . .
H9A H 0.6615(7) 0.6394(2) 0.6017(3) 0.055 Uiso 1 calc R .
C10 C 0.4244(6) 0.5984(2) 0.6673(3) 0.0360(8) Uani 1 d . .
C11 C 0.3110(7) 0.6136(2) 0.7492(3) 0.0412(9) Uani 1 d . .
H11A H 0.2216(7) 0.5812(2) 0.7695(3) 0.049 Uiso 1 calc R .
C12 C 0.3303(7) 0.6739(2) 0.7979(3) 0.0419(10) Uani 1 d . .
H12A H 0.2539(7) 0.6822(2) 0.8511(3) 0.050 Uiso 1 calc R .
O13 O 0.3886(5) 0.54297(11) 0.6165(2) 0.0406(7) Uani 1 d . .
N15 N 0.8862(31) 0.5040(8) -0.1796(15) 0.078(5) Uani 0.50 d PD -1
C16 C 0.8012(29) 0.4461(8) -0.1522(17) 0.103(7) Uani 0.50 d PDU -1
H16 H 0.8419(29) 0.4063(8) -0.1806(17) 0.124 Uiso 0.50 calc PR -1
C17 C 0.6567(29) 0.4420(12) -0.0844(20) 0.096(7) Uani 0.50 d PDU -1
H17 H 0.6024(29) 0.4006(12) -0.0688(20) 0.115 Uiso 0.50 calc PR -1
C18 C 0.5956(41) 0.5000(11) -0.0409(22) 0.071(7) Uani 0.50 d PDU -1
C19 C 0.6861(39) 0.5595(11) -0.0659(18) 0.089(8) Uani 0.50 d PDU -1
H19 H 0.6523(39) 0.5997(11) -0.0362(18) 0.107 Uiso 0.50 calc PR -1
C20 C 0.8268(35) 0.5593(7) -0.1349(16) 0.094(7) Uani 0.50 d PD -1
H20 H 0.8832(35) 0.6002(7) -0.1512(16) 0.113 Uiso 0.50 calc PR -1
N21 N 0.4415(34) 0.5007(8) 0.0271(18) 0.058(4) Uani 0.50 d PDU -1
C22 C 0.2979(34) 0.4497(10) 0.0315(17) 0.086(7) Uani 0.50 d PD -1
H22 H 0.2987(34) 0.4125(10) -0.0122(17) 0.103 Uiso 0.50 calc PR -1
C23 C 0.1549(30) 0.4514(7) 0.0971(13) 0.082(6) Uani 0.50 d PD -1
H23 H 0.0625(30) 0.4153(7) 0.0977(13) 0.098 Uiso 0.50 calc PR -1
C24 C 0.1435(33) 0.5062(9) 0.1637(17) 0.079(7) Uani 0.50 d PD -1
C25 C 0.2896(23) 0.5585(8) 0.1560(14) 0.085(6) Uani 0.50 d PDU -1
H25 H 0.2860(23) 0.5973(8) 0.1960(14) 0.102 Uiso 0.50 calc PR -1
C26 C 0.4341(28) 0.5542(10) 0.0927(14) 0.076(5) Uani 0.50 d PDU -1
H26 H 0.5324(28) 0.5888(10) 0.0937(14) 0.091 Uiso 0.50 calc PR -1
O27 O 0.0092(14) 0.5111(5) 0.2231(7) 0.084(3) Uani 0.50 d PD -1
Cl Cl 1.0002(2) 0.72686(8) 1.04451(11) 0.0729(4) Uani 1 d D .
O31 O 0.9888(8) 0.7978(2) 1.0548(4) 0.108(2) Uani 1 d D .
O32 O 0.9085(10) 0.7095(3) 0.9396(4) 0.088(2) Uani 0.80 d PDU 1
O33 O 0.9087(13) 0.6875(4) 1.1160(6) 0.108(2) Uani 0.80 d PDU 1
O34 O 1.2271(9) 0.7074(3) 1.0549(5) 0.092(2) Uani 0.80 d PDU 1
O32' O 0.7657(26) 0.7142(9) 0.9989(16) 0.088(6) Uani 0.20 d PDU 2
O33' O 1.0000(36) 0.7127(12) 1.1554(11) 0.078(7) Uani 0.20 d PDU 2
O34' O 1.1236(35) 0.6973(11) 0.9959(17) 0.085(6) Uani 0.20 d PDU 2
O40 O 0.1205(6) 0.4779(2) 0.4176(3) 0.0675(10) Uani 1 d D .
H40A H -0.0003(69) 0.4660(38) 0.4391(58) 0.138(31) Uiso 1 d D .
H40B H 0.0824(108) 0.4842(35) 0.3475(10) 0.108(26) Uiso 1 d D .

loop_
_atom_type_symbol
_atom_type_description
_atom_type_scat_dispersion_real
_atom_type_scat_dispersion_imag
_atom_type_scat_source
C C 0.0181 0.0091 'International Tables Vol C Tables 4.2.6.8 and 6.1.1.4'
H H 0.0000 0.0000 'International Tables Vol C Tables 4.2.6.8 and 6.1.1.4'
N N 0.0311 0.0180 'International Tables Vol C Tables 4.2.6.8 and 6.1.1.4'
O O 0.0492 0.0322 'International Tables Vol C Tables 4.2.6.8 and 6.1.1.4'
Cl Cl 0.3639 0.7018 'International Tables Vol C Tables 4.2.6.8 and 6.1.1.4'
Cu Cu -1.9646 0.5888 'International Tables Vol C Tables 4.2.6.8 and 6.1.1.4'

loop_
_geom_angle_atom_site_label_1
_geom_angle_atom_site_label_2
_geom_angle_atom_site_label_3
_geom_angle
_geom_angle_site_symmetry_1
_geom_angle_site_symmetry_3
_geom_angle_publ_flag
O13 Cu O13 180.0 . 3_666 ?
O13 Cu N1 92.89(10) . 4_575 ?
O13 Cu N1 87.11(10) 3_666 4_575 ?
O13 Cu N1 87.11(10) . 2_646 ?
O13 Cu N1 92.89(10) 3_666 2_646 ?
N1 Cu N1 180.0 4_575 2_646 ?
O13 Cu O40 93.45(12) . 3_666 ?
O13 Cu O40 86.55(12) 3_666 3_666 ?
N1 Cu O40 92.61(14) 4_575 3_666 ?
N1 Cu O40 87.39(14) 2_646 3_666 ?
O13 Cu O40 86.55(12) . . ?
O13 Cu O40 93.45(12) 3_666 . ?
N1 Cu O40 87.39(14) 4_575 . ?
N1 Cu O40 92.61(14) 2_646 . ?
O40 Cu O40 180.0 3_666 . ?
C2 N1 C6 117.2(3) . . ?
C2 N1 Cu 121.5(3) . 2_656 ?
C6 N1 Cu 121.1(2) . 2_656 ?
N1 C2 C3 123.1(4) . . ?
C4 C3 C2 118.8(4) . . ?
C3 C4 C5 118.3(3) . . ?
C3 C4 N7 121.4(3) . . ?
C5 C4 N7 120.3(3) . . ?
C6 C5 C4 118.9(4) . . ?
N1 C6 C5 123.6(3) . . ?
C8 N7 C12 118.2(3) . . ?
C8 N7 C4 121.0(3) . . ?
C12 N7 C4 120.8(3) . . ?
C9 C8 N7 122.2(4) . . ?
C8 C9 C10 121.0(3) . . ?
O13 C10 C9 125.0(3) . . ?
O13 C10 C11 119.9(3) . . ?
C9 C10 C11 115.1(3) . . ?
C12 C11 C10 121.4(3) . . ?
C11 C12 N7 121.6(3) . . ?
C10 O13 Cu 135.0(2) . . ?
C20 N15 C16 115.4(13) . . ?
N15 C16 C17 124.3(13) . . ?
C18 C17 C16 118.9(19) . . ?
C17 C18 C19 117.4(23) . . ?
C17 C18 N21 122.6(15) . . ?
C19 C18 N21 120.0(14) . . ?
C18 C19 C20 120.1(19) . . ?
N15 C20 C19 123.8(14) . . ?
C26 N21 C22 116.5(21) . . ?
C26 N21 C18 119.7(12) . . ?
C22 N21 C18 123.8(13) . . ?
C23 C22 N21 122.6(18) . . ?
C22 C23 C24 121.6(14) . . ?
O27 C24 C23 123.9(11) . . ?
O27 C24 C25 121.4(11) . . ?
C23 C24 C25 114.6(14) . . ?
C26 C25 C24 122.2(14) . . ?
C25 C26 N21 122.4(18) . . ?
O32 Cl O33 110.0(4) . . ?
O34' Cl O31 124.4(11) . . ?
O32 Cl O31 108.3(3) . . ?
O33 Cl O31 116.9(4) . . ?
O34' Cl O33' 121.6(13) . . ?
O31 Cl O33' 95.2(9) . . ?
O32 Cl O34 104.0(4) . . ?
O33 Cl O34 108.3(4) . . ?
O31 Cl O34 108.6(3) . . ?
O34' Cl O32' 113.4(13) . . ?
O31 Cl O32' 97.8(7) . . ?
O33' Cl O32' 99.3(11) . . ?

loop_
_geom_bond_atom_site_label_1
_geom_bond_atom_site_label_2
_geom_bond_distance
_geom_bond_site_symmetry_2
_geom_bond_publ_flag
Cu O13 1.977(2) . ?
Cu O13 1.977(2) 3_666 ?
Cu N1 2.017(3) 4_575 ?
Cu N1 2.017(3) 2_646 ?
Cu O40 2.490(4) 3_666 ?
Cu O40 2.490(4) . ?
N1 C2 1.335(5) . ?
N1 C6 1.337(5) . ?
N1 Cu 2.017(3) 2_656 ?
C2 C3 1.387(5) . ?
C3 C4 1.383(5) . ?
C4 C5 1.384(5) . ?
C4 N7 1.435(4) . ?
C5 C6 1.374(5) . ?
N7 C8 1.365(5) . ?
N7 C12 1.369(5) . ?
C8 C9 1.352(5) . ?
C9 C10 1.415(5) . ?
C10 O13 1.280(4) . ?
C10 C11 1.423(5) . ?
C11 C12 1.349(5) . ?
N15 C20 1.330(11) . ?
N15 C16 1.347(11) . ?
C16 C17 1.391(11) . ?
C17 C18 1.372(11) . ?
C18 C19 1.380(11) . ?
C18 N21 1.438(11) . ?
C19 C20 1.381(11) . ?
N21 C26 1.366(11) . ?
N21 C22 1.375(11) . ?
C22 C23 1.359(11) . ?
C23 C24 1.399(11) . ?
C24 O27 1.258(11) . ?
C24 C25 1.413(11) . ?
C25 C26 1.347(11) . ?
Cl O34' 1.244(12) . ?
Cl O32 1.412(5) . ?
Cl O33 1.418(6) . ?
Cl O31 1.419(5) . ?
Cl O33' 1.460(14) . ?
Cl O34 1.480(5) . ?
Cl O32' 1.52(2) . ?
